data_1572386
loop_
_publ_author_name
'Ge, Jiajia'
'Chen, Binghui'
'Gong, Dirong'

_publ_section_title
;
 Catalytic polymerization of isoprene using an ultrahigh active iron(ii)
 complex with an ortho-modified 1,10-phenanthroline ligand, access to a
 thermal plastic rubber
;
_journal_issue 37
_journal_name_full 'Polymer Chemistry'
_journal_page_first 3751
_journal_page_last 3762
_journal_paper_doi 10.1039/D4PY00576G
_journal_volume 15
_journal_year 2024
_chemical_formula_moiety 'C38 H28 Cl2 Fe N4 O4'
_chemical_formula_sum 'C38 H28 Cl2 Fe N4 O4'
_chemical_formula_weight 731.39
_space_group_crystal_system monoclinic
_space_group_IT_number 14
_space_group_name_Hall '-P 2yn'
_space_group_name_H-M_alt 'P 1 21/n 1'
_atom_sites_solution_hydrogens geom
_atom_sites_solution_primary dual
_audit_creation_date 2023-12-25
_audit_creation_method
;
Olex2 1.5
(compiled 2023.08.24 svn.re1ec1418 for OlexSys, GUI svn.r6817)
;
_audit_update_record
;
2024-03-25 deposited with the CCDC.	2024-08-22 downloaded from the CCDC.
;
_cell_angle_alpha 90
_cell_angle_beta 118.22
_cell_angle_gamma 90
_cell_formula_units_Z 4
_cell_length_a 15.4848(8)
_cell_length_b 14.4991(7)
_cell_length_c 16.3713(8)
_cell_measurement_reflns_used 3814
_cell_measurement_temperature 150.00
_cell_measurement_theta_max 73.83
_cell_measurement_theta_min 3.24
_cell_volume 3238.7(3)
_computing_cell_refinement 'SAINT V8.40A (Bruker, 2019)'
_computing_data_reduction 'SAINT V8.40A (Bruker, 2019)'
_computing_molecular_graphics 'Olex2 1.5 (Dolomanov et al., 2009)'
_computing_publication_material 'Olex2 1.5 (Dolomanov et al., 2009)'
_computing_structure_refinement 'SHELXL 2018/3 (Sheldrick, 2015)'
_computing_structure_solution 'SHELXT 2018/2 (Sheldrick, 2018)'
_diffrn_ambient_temperature 150.00
_diffrn_measured_fraction_theta_full 0.996
_diffrn_measured_fraction_theta_max 0.990
_diffrn_measurement_device_type 'Bruker APEX-II CCD'
_diffrn_measurement_method '\f and \w scans'
_diffrn_radiation_type CuK\a
_diffrn_radiation_wavelength 1.54178
_diffrn_reflns_av_R_equivalents 0.0448
_diffrn_reflns_av_unetI/netI 0.0449
_diffrn_reflns_Laue_measured_fraction_full 0.996
_diffrn_reflns_Laue_measured_fraction_max 0.990
_diffrn_reflns_limit_h_max 19
_diffrn_reflns_limit_h_min -18
_diffrn_reflns_limit_k_max 17
_diffrn_reflns_limit_k_min -18
_diffrn_reflns_limit_l_max 20
_diffrn_reflns_limit_l_min -19
_diffrn_reflns_number 21263
_diffrn_reflns_point_group_measured_fraction_full 0.996
_diffrn_reflns_point_group_measured_fraction_max 0.990
_diffrn_reflns_theta_full 67.679
_diffrn_reflns_theta_max 74.754
_diffrn_reflns_theta_min 3.239
_diffrn_source_current 0.95
_diffrn_source_power 0.0475
_diffrn_source_voltage 50.0
_diffrn_standards_number 0
_exptl_absorpt_coefficient_mu 5.660
_exptl_absorpt_correction_T_max 0.0872
_exptl_absorpt_correction_T_min 0.0085
_exptl_absorpt_correction_type multi-scan
_exptl_absorpt_process_details
;
SADABS-2016/2 (Bruker,2016/2) was used for absorption correction.
wR2(int) was 0.0939 before and 0.0472 after correction.
The Ratio of minimum to maximum transmission is 0.0975.
The \l/2 correction factor is Not present.
;
_exptl_crystal_density_diffrn 1.500
_exptl_crystal_description block
_exptl_crystal_F_000 1504
_exptl_crystal_size_max 0.2
_exptl_crystal_size_mid 0.15
_exptl_crystal_size_min 0.1
_refine_diff_density_max 0.849
_refine_diff_density_min -0.241
_refine_diff_density_rms 0.126
_refine_ls_extinction_method none
_refine_ls_goodness_of_fit_ref 1.015
_refine_ls_hydrogen_treatment constr
_refine_ls_matrix_type full
_refine_ls_number_parameters 444
_refine_ls_number_reflns 6583
_refine_ls_number_restraints 0
_refine_ls_restrained_S_all 1.015
_refine_ls_R_factor_all 0.0770
_refine_ls_R_factor_gt 0.0667
_refine_ls_shift/su_max 0.000
_refine_ls_shift/su_mean 0.000
_refine_ls_structure_factor_coef Fsqd
_refine_ls_weighting_details 'w=1/[\s^2^(Fo^2^)+(0.1171P)^2^] where P=(Fo^2^+2Fc^2^)/3'
_refine_ls_weighting_scheme calc
_refine_ls_wR_factor_gt 0.1591
_refine_ls_wR_factor_ref 0.1700
_reflns_Friedel_coverage 0.000
_reflns_number_gt 5190
_reflns_number_total 6583
_reflns_threshold_expression 'I > 2\s(I)'
_cod_data_source_file d4py00576g1.cif
_cod_data_source_block cu_1122_19_0ma
_cod_depositor_comments 'Adding full bibliography for 1572385--1572387.cif.'
_cod_original_cell_volume 3238.6(3)
_cod_database_code 1572386
_shelx_shelxl_version_number 2018/3
_shelx_space_group_comment
;
The symmetry employed for this shelxl refinement is uniquely defined
by the following loop, which should always be used as a source of
symmetry information in preference to the above space-group names.
They are only intended as comments.
;
_shelx_estimated_absorpt_t_max 0.601
_shelx_estimated_absorpt_t_min 0.397
_olex2_refinement_description
;
1. Fixed Uiso
 At 1.2 times of:
  All C(H) groups
 At 1.5 times of:
  All C(H,H,H) groups
2.a Aromatic/amide H refined with riding coordinates:
 C00O(H00O), C00P(H00P), C00R(H00R), C00S(H00S), C00T(H00T), C00U(H00U),
 C00V(H00V), C00W(H00W), C00X(H00X), C00Z(H00Z), C010(H010), C011(H011),
 C012(H012), C013(H013), C014(H014), C015(H015), C016(H016), C017(H017),
 C018(H018), C019(H019), C01A(H01A), C01B(H01B)
2.b Idealised Me refined as rotating group:
 C01C(H01C,H01D,H01E), C01D(H01F,H01G,H01H)
;
_olex2_submission_special_instructions 'No special instructions were received'

loop_
_space_group_symop_operation_xyz
'x, y, z'
'-x+1/2, y+1/2, -z+1/2'
'-x, -y, -z'
'x-1/2, -y-1/2, z-1/2'

loop_
_atom_site_label
_atom_site_type_symbol
_atom_site_fract_x
_atom_site_fract_y
_atom_site_fract_z
_atom_site_U_iso_or_equiv
_atom_site_adp_type
_atom_site_occupancy
_atom_site_site_symmetry_order
_atom_site_calc_flag
_atom_site_refinement_flags_posn
_atom_site_refinement_flags_adp
_atom_site_refinement_flags_occupancy
_atom_site_disorder_assembly
_atom_site_disorder_group
Fe01 Fe 0.66955(4) 0.06803(3) 0.88096(3) 0.05130(16) Uani 1 1 d . . . . .
Cl02 Cl 0.60592(7) -0.08675(5) 0.84042(6) 0.0608(2) Uani 1 1 d . . . . .
Cl03 Cl 0.76847(7) 0.07529(6) 1.04752(5) 0.0670(2) Uani 1 1 d . . . . .
O004 O 0.65134(17) 0.09849(15) 0.66692(15) 0.0566(5) Uani 1 1 d . . . . .
O005 O 0.61556(18) 0.29005(15) 0.86180(18) 0.0635(5) Uani 1 1 d . . . . .
O006 O 0.7210(2) 0.15876(18) 0.37033(18) 0.0731(6) Uani 1 1 d . . . . .
N007 N 0.55413(19) 0.11561(16) 0.73340(17) 0.0522(5) Uani 1 1 d . . . . .
N008 N 0.73357(19) 0.20194(17) 0.86146(16) 0.0522(5) Uani 1 1 d . . . . .
N009 N 0.5389(2) 0.10639(16) 0.89164(18) 0.0545(6) Uani 1 1 d . . . . .
N00A N 0.8031(2) 0.02920(17) 0.87531(17) 0.0544(5) Uani 1 1 d . . . . .
O00B O 0.4326(2) 0.6154(2) 0.8628(3) 0.0917(9) Uani 1 1 d . . . . .
C00C C 0.4684(2) 0.14231(19) 0.7304(2) 0.0529(6) Uani 1 1 d . . . . .
C00D C 0.5644(2) 0.12946(19) 0.6592(2) 0.0534(6) Uani 1 1 d . . . . .
C00E C 0.8159(2) 0.1907(2) 0.85341(19) 0.0518(6) Uani 1 1 d . . . . .
C00F C 0.6969(2) 0.2862(2) 0.8516(2) 0.0551(6) Uani 1 1 d . . . . .
C00G C 0.4582(2) 0.13255(19) 0.8127(2) 0.0551(6) Uani 1 1 d . . . . .
C00H C 0.8557(2) 0.0990(2) 0.8644(2) 0.0543(6) Uani 1 1 d . . . . .
C00I C 0.8652(2) 0.2642(2) 0.8375(2) 0.0565(7) Uani 1 1 d . . . . .
C00J C 0.6676(2) 0.1126(2) 0.5911(2) 0.0561(7) Uani 1 1 d . . . . .
C00K C 0.3902(2) 0.1812(2) 0.6509(2) 0.0566(7) Uani 1 1 d . . . . .
C00L C 0.3680(3) 0.1531(2) 0.8094(2) 0.0589(7) Uani 1 1 d . . . . .
C00M C 0.6998(3) 0.1395(2) 0.4405(2) 0.0596(7) Uani 1 1 d . . . . .
C00N C 0.5731(3) 0.3748(2) 0.8636(2) 0.0585(7) Uani 1 1 d . . . . .
C00O C 0.6296(3) 0.0512(2) 0.5178(2) 0.0587(7) Uani 1 1 d . . . . .
H00O H 0.592342 -0.000258 0.519351 0.070 Uiso 1 1 calc R U . . .
C00P C 0.4063(2) 0.1982(2) 0.5748(2) 0.0586(7) Uani 1 1 d . . . . .
H00P H 0.356644 0.226849 0.520840 0.070 Uiso 1 1 calc R U . . .
C00Q C 0.9456(3) 0.0846(2) 0.8642(2) 0.0604(7) Uani 1 1 d . . . . .
C00R C 0.4929(3) 0.1736(2) 0.5781(2) 0.0567(7) Uani 1 1 d . . . . .
H00R H 0.504931 0.185762 0.527370 0.068 Uiso 1 1 calc R U . . .
C00S C 0.5302(3) 0.0990(2) 0.9683(2) 0.0627(8) Uani 1 1 d . . . . .
H00S H 0.586498 0.082414 1.024381 0.075 Uiso 1 1 calc R U . . .
C00T C 0.7382(3) 0.2016(2) 0.5150(2) 0.0625(7) Uani 1 1 d . . . . .
H00T H 0.775324 0.253276 0.513702 0.075 Uiso 1 1 calc R U . . .
C00U C 0.2886(3) 0.1879(2) 0.7256(3) 0.0651(8) Uani 1 1 d . . . . .
H00U H 0.227206 0.200534 0.723176 0.078 Uiso 1 1 calc R U . . .
C00V C 0.4807(3) 0.3935(2) 0.7933(2) 0.0602(7) Uani 1 1 d . . . . .
H00V H 0.448498 0.351320 0.743489 0.072 Uiso 1 1 calc R U . . .
C00W C 0.8224(3) 0.3524(2) 0.8254(2) 0.0588(7) Uani 1 1 d . . . . .
H00W H 0.851919 0.403954 0.812560 0.071 Uiso 1 1 calc R U . . .
C00X C 0.3003(3) 0.2027(2) 0.6507(2) 0.0629(7) Uani 1 1 d . . . . .
H00X H 0.247732 0.228051 0.596485 0.075 Uiso 1 1 calc R U . . .
C00Y C 0.4831(3) 0.5371(2) 0.8681(3) 0.0682(8) Uani 1 1 d . . . . .
C00Z C 0.7222(3) 0.1879(2) 0.5903(2) 0.0607(7) Uani 1 1 d . . . . .
H00Z H 0.748327 0.229725 0.640955 0.073 Uiso 1 1 calc R U . . .
C010 C 0.8413(3) -0.0547(2) 0.8905(2) 0.0604(7) Uani 1 1 d . . . . .
H010 H 0.805785 -0.103796 0.899127 0.072 Uiso 1 1 calc R U . . .
C011 C 0.6455(3) 0.0641(2) 0.4418(2) 0.0591(7) Uani 1 1 d . . . . .
H011 H 0.619374 0.021893 0.391469 0.071 Uiso 1 1 calc R U . . .
C012 C 0.4351(3) 0.4748(2) 0.7960(3) 0.0651(8) Uani 1 1 d . . . . .
H012 H 0.370696 0.488006 0.748468 0.078 Uiso 1 1 calc R U . . .
C013 C 0.4420(3) 0.1144(2) 0.9702(3) 0.0653(8) Uani 1 1 d . . . . .
H013 H 0.438573 0.106167 1.026177 0.078 Uiso 1 1 calc R U . . .
C014 C 0.7390(3) 0.3636(2) 0.8320(2) 0.0580(7) Uani 1 1 d . . . . .
H014 H 0.709414 0.422649 0.823578 0.070 Uiso 1 1 calc R U . . .
C015 C 0.9936(3) 0.1612(3) 0.8485(2) 0.0658(8) Uani 1 1 d . . . . .
H015 H 1.053885 0.151830 0.847691 0.079 Uiso 1 1 calc R U . . .
C016 C 0.9550(3) 0.2471(3) 0.8348(2) 0.0636(8) Uani 1 1 d . . . . .
H016 H 0.987761 0.296733 0.823158 0.076 Uiso 1 1 calc R U . . .
C017 C 0.9831(3) -0.0058(3) 0.8805(2) 0.0653(8) Uani 1 1 d . . . . .
H017 H 1.043836 -0.018827 0.881792 0.078 Uiso 1 1 calc R U . . .
C018 C 0.9315(3) -0.0743(2) 0.8944(2) 0.0647(8) Uani 1 1 d . . . . .
H018 H 0.956695 -0.135374 0.906752 0.078 Uiso 1 1 calc R U . . .
C019 C 0.3610(3) 0.1413(2) 0.8913(3) 0.0655(8) Uani 1 1 d . . . . .
H019 H 0.300637 0.151831 0.891703 0.079 Uiso 1 1 calc R U . . .
C01A C 0.5762(3) 0.5173(3) 0.9386(3) 0.0682(8) Uani 1 1 d . . . . .
H01A H 0.609016 0.559627 0.988177 0.082 Uiso 1 1 calc R U . . .
C01B C 0.6213(3) 0.4354(2) 0.9363(3) 0.0667(8) Uani 1 1 d . . . . .
H01B H 0.684977 0.420995 0.984550 0.080 Uiso 1 1 calc R U . . .
C01C C 0.6875(4) 0.0941(3) 0.2952(3) 0.0792(10) Uani 1 1 d . . . . .
H01C H 0.709169 0.114057 0.250595 0.119 Uiso 1 1 calc R U . . .
H01D H 0.615804 0.090934 0.264347 0.119 Uiso 1 1 calc R U . . .
H01E H 0.714814 0.032992 0.319294 0.119 Uiso 1 1 calc R U . . .
C01D C 0.4835(4) 0.6863(3) 0.9288(4) 0.1010(16) Uani 1 1 d . . . . .
H01F H 0.438680 0.737820 0.919400 0.151 Uiso 1 1 calc R U . . .
H01G H 0.538827 0.708054 0.920669 0.151 Uiso 1 1 calc R U . . .
H01H H 0.507753 0.661823 0.991671 0.151 Uiso 1 1 calc R U . . .

loop_
_atom_site_aniso_label
_atom_site_aniso_U_11
_atom_site_aniso_U_22
_atom_site_aniso_U_33
_atom_site_aniso_U_23
_atom_site_aniso_U_13
_atom_site_aniso_U_12
Fe01 0.0548(3) 0.0503(3) 0.0497(3) 0.00106(16) 0.0254(2) 0.00085(18)
Cl02 0.0757(5) 0.0533(3) 0.0657(4) -0.0049(3) 0.0434(4) -0.0055(3)
Cl03 0.0656(5) 0.0793(5) 0.0514(4) -0.0004(3) 0.0239(4) 0.0070(4)
O004 0.0557(13) 0.0632(11) 0.0518(10) 0.0047(9) 0.0261(10) 0.0044(9)
O005 0.0583(14) 0.0564(11) 0.0805(14) 0.0018(10) 0.0366(12) 0.0018(9)
O006 0.0884(18) 0.0758(14) 0.0689(14) -0.0041(11) 0.0484(14) -0.0096(13)
N007 0.0539(14) 0.0510(11) 0.0517(12) 0.0014(9) 0.0249(11) -0.0017(10)
N008 0.0522(14) 0.0536(12) 0.0490(11) -0.0013(9) 0.0223(10) -0.0003(10)
N009 0.0632(16) 0.0500(11) 0.0556(13) -0.0001(10) 0.0323(12) -0.0016(11)
N00A 0.0556(15) 0.0538(12) 0.0527(12) -0.0020(10) 0.0247(11) 0.0010(10)
O00B 0.0651(17) 0.0718(15) 0.118(2) -0.0260(15) 0.0264(17) 0.0078(13)
C00C 0.0558(17) 0.0486(13) 0.0545(14) -0.0038(11) 0.0262(13) -0.0047(11)
C00D 0.0570(18) 0.0495(13) 0.0518(14) -0.0019(11) 0.0242(13) -0.0032(12)
C00E 0.0517(16) 0.0547(14) 0.0465(12) -0.0016(11) 0.0210(12) -0.0023(12)
C00F 0.0540(17) 0.0548(14) 0.0517(14) -0.0017(11) 0.0209(13) -0.0023(12)
C00G 0.0609(18) 0.0470(13) 0.0602(16) -0.0023(11) 0.0309(14) -0.0036(12)
C00H 0.0541(17) 0.0601(15) 0.0470(13) -0.0006(11) 0.0226(13) 0.0013(13)
C00I 0.0564(18) 0.0647(16) 0.0474(13) -0.0010(12) 0.0236(13) -0.0040(13)
C00J 0.0563(18) 0.0580(15) 0.0537(15) 0.0060(12) 0.0259(14) 0.0054(13)
C00K 0.0532(17) 0.0516(14) 0.0605(16) -0.0048(12) 0.0231(14) -0.0038(12)
C00L 0.0590(18) 0.0546(14) 0.0695(18) -0.0043(13) 0.0356(16) -0.0030(13)
C00M 0.0602(19) 0.0628(16) 0.0593(16) 0.0034(13) 0.0313(15) 0.0027(14)
C00N 0.0581(19) 0.0539(14) 0.0663(17) 0.0003(13) 0.0318(15) 0.0018(13)
C00O 0.0593(19) 0.0571(15) 0.0627(17) 0.0010(13) 0.0314(15) -0.0008(13)
C00P 0.0576(19) 0.0580(15) 0.0498(14) -0.0008(12) 0.0169(13) 0.0004(13)
C00Q 0.0559(18) 0.0703(18) 0.0528(15) -0.0017(13) 0.0239(14) 0.0016(14)
C00R 0.0621(19) 0.0546(14) 0.0524(14) 0.0007(11) 0.0263(14) 0.0001(13)
C00S 0.081(2) 0.0552(15) 0.0611(17) 0.0017(13) 0.0407(17) 0.0011(15)
C00T 0.065(2) 0.0611(16) 0.0645(17) 0.0019(13) 0.0335(16) -0.0048(14)
C00U 0.0557(19) 0.0672(18) 0.0745(19) -0.0055(15) 0.0323(16) -0.0025(14)
C00V 0.0623(19) 0.0553(15) 0.0605(16) -0.0043(12) 0.0269(15) -0.0024(13)
C00W 0.068(2) 0.0549(15) 0.0525(14) -0.0008(12) 0.0279(14) -0.0074(14)
C00X 0.0522(18) 0.0631(17) 0.0653(17) -0.0028(14) 0.0210(15) -0.0011(13)
C00Y 0.061(2) 0.0618(17) 0.081(2) -0.0072(15) 0.0320(18) 0.0031(15)
C00Z 0.064(2) 0.0567(15) 0.0621(16) -0.0053(13) 0.0307(15) -0.0026(14)
C010 0.062(2) 0.0590(15) 0.0554(15) -0.0009(12) 0.0244(15) 0.0052(14)
C011 0.062(2) 0.0594(16) 0.0572(16) -0.0037(12) 0.0294(15) 0.0014(13)
C012 0.0549(19) 0.0652(18) 0.0682(18) -0.0043(14) 0.0233(15) 0.0016(14)
C013 0.082(2) 0.0610(16) 0.0691(19) -0.0013(14) 0.0492(19) -0.0004(16)
C014 0.065(2) 0.0502(14) 0.0554(15) 0.0002(11) 0.0258(14) -0.0002(13)
C015 0.0561(19) 0.081(2) 0.0636(17) -0.0014(15) 0.0308(16) -0.0009(16)
C016 0.062(2) 0.0744(19) 0.0583(16) 0.0008(14) 0.0312(15) -0.0081(15)
C017 0.0583(19) 0.0758(19) 0.0592(16) -0.0039(14) 0.0256(15) 0.0099(16)
C018 0.068(2) 0.0621(17) 0.0603(17) -0.0015(13) 0.0276(16) 0.0121(15)
C019 0.073(2) 0.0600(16) 0.080(2) -0.0050(15) 0.0490(19) -0.0019(15)
C01A 0.061(2) 0.0661(18) 0.0717(19) -0.0148(15) 0.0262(16) -0.0031(15)
C01B 0.058(2) 0.0665(19) 0.0670(19) -0.0030(14) 0.0226(16) 0.0026(14)
C01C 0.096(3) 0.088(2) 0.068(2) -0.0063(18) 0.051(2) -0.006(2)
C01D 0.072(3) 0.077(2) 0.144(4) -0.042(3) 0.043(3) 0.000(2)

loop_
_atom_type_symbol
_atom_type_description
_atom_type_scat_dispersion_real
_atom_type_scat_dispersion_imag
_atom_type_scat_source
C C 0.0181 0.0091 'International Tables Vol C Tables 4.2.6.8 and 6.1.1.4'
H H 0.0000 0.0000 'International Tables Vol C Tables 4.2.6.8 and 6.1.1.4'
Cl Cl 0.3639 0.7018 'International Tables Vol C Tables 4.2.6.8 and 6.1.1.4'
Fe Fe -1.1336 3.1974 'International Tables Vol C Tables 4.2.6.8 and 6.1.1.4'
N N 0.0311 0.0180 'International Tables Vol C Tables 4.2.6.8 and 6.1.1.4'
O O 0.0492 0.0322 'International Tables Vol C Tables 4.2.6.8 and 6.1.1.4'

loop_
_geom_angle_atom_site_label_1
_geom_angle_atom_site_label_2
_geom_angle_atom_site_label_3
_geom_angle
_geom_angle_site_symmetry_1
_geom_angle_site_symmetry_3
_geom_angle_publ_flag
Cl02 Fe01 Cl03 108.00(3) . . ?
N007 Fe01 Cl02 88.68(6) . . ?
N007 Fe01 Cl03 157.43(7) . . ?
N008 Fe01 Cl02 154.81(6) . . ?
N008 Fe01 Cl03 92.04(7) . . ?
N008 Fe01 N007 76.86(9) . . ?
N009 Fe01 Cl02 89.17(7) . . ?
N009 Fe01 Cl03 90.88(7) . . ?
N009 Fe01 N007 73.85(9) . . ?
N009 Fe01 N008 106.03(9) . . ?
N009 Fe01 N00A 178.08(10) . . ?
N00A Fe01 Cl02 91.16(7) . . ?
N00A Fe01 Cl03 87.22(7) . . ?
N00A Fe01 N007 108.04(9) . . ?
N00A Fe01 N008 74.32(9) . . ?
C00D O004 C00J 117.0(2) . . ?
C00F O005 C00N 120.9(2) . . ?
C00M O006 C01C 117.0(3) . . ?
C00C N007 Fe01 112.28(18) . . ?
C00D N007 Fe01 129.5(2) . . ?
C00D N007 C00C 117.7(3) . . ?
C00E N008 Fe01 113.89(19) . . ?
C00F N008 Fe01 128.0(2) . . ?
C00F N008 C00E 118.0(3) . . ?
C00G N009 Fe01 117.67(19) . . ?
C00S N009 Fe01 124.5(2) . . ?
C00S N009 C00G 117.6(3) . . ?
C00H N00A Fe01 116.8(2) . . ?
C010 N00A Fe01 125.2(2) . . ?
C010 N00A C00H 117.7(3) . . ?
C00Y O00B C01D 117.3(3) . . ?
N007 C00C C00G 118.4(3) . . ?
N007 C00C C00K 123.0(3) . . ?
C00K C00C C00G 118.6(3) . . ?
O004 C00D C00R 122.3(3) . . ?
N007 C00D O004 114.1(3) . . ?
N007 C00D C00R 123.6(3) . . ?
N008 C00E C00H 117.8(3) . . ?
N008 C00E C00I 123.1(3) . . ?
C00I C00E C00H 119.0(3) . . ?
O005 C00F C014 123.8(3) . . ?
N008 C00F O005 113.3(3) . . ?
N008 C00F C014 123.0(3) . . ?
N009 C00G C00C 117.4(3) . . ?
N009 C00G C00L 123.1(3) . . ?
C00L C00G C00C 119.5(3) . . ?
N00A C00H C00E 117.0(3) . . ?
N00A C00H C00Q 122.9(3) . . ?
C00Q C00H C00E 120.1(3) . . ?
C00E C00I C00W 117.0(3) . . ?
C00E C00I C016 119.7(3) . . ?
C00W C00I C016 123.4(3) . . ?
C00O C00J O004 119.8(3) . . ?
C00O C00J C00Z 120.7(3) . . ?
C00Z C00J O004 119.5(3) . . ?
C00C C00K C00X 120.1(3) . . ?
C00P C00K C00C 117.1(3) . . ?
C00P C00K C00X 122.9(3) . . ?
C00G C00L C00U 120.0(3) . . ?
C00G C00L C019 117.5(3) . . ?
C019 C00L C00U 122.5(3) . . ?
O006 C00M C00T 115.4(3) . . ?
O006 C00M C011 124.4(3) . . ?
C011 C00M C00T 120.2(3) . . ?
C00V C00N O005 118.0(3) . . ?
C00V C00N C01B 121.4(3) . . ?
C01B C00N O005 120.6(3) . . ?
C00J C00O H00O 119.8 . . ?
C00J C00O C011 120.5(3) . . ?
C011 C00O H00O 119.8 . . ?
C00K C00P H00P 119.9 . . ?
C00R C00P C00K 120.2(3) . . ?
C00R C00P H00P 119.9 . . ?
C00H C00Q C015 119.0(3) . . ?
C017 C00Q C00H 117.2(3) . . ?
C017 C00Q C015 123.9(3) . . ?
C00D C00R H00R 120.9 . . ?
C00P C00R C00D 118.2(3) . . ?
C00P C00R H00R 120.9 . . ?
N009 C00S H00S 118.5 . . ?
N009 C00S C013 123.0(3) . . ?
C013 C00S H00S 118.5 . . ?
C00M C00T H00T 119.9 . . ?
C00Z C00T C00M 120.1(3) . . ?
C00Z C00T H00T 119.9 . . ?
C00L C00U H00U 119.8 . . ?
C00X C00U C00L 120.4(3) . . ?
C00X C00U H00U 119.8 . . ?
C00N C00V H00V 120.5 . . ?
C00N C00V C012 119.1(3) . . ?
C012 C00V H00V 120.5 . . ?
C00I C00W H00W 120.0 . . ?
C014 C00W C00I 119.9(3) . . ?
C014 C00W H00W 120.0 . . ?
C00K C00X H00X 119.4 . . ?
C00U C00X C00K 121.2(3) . . ?
C00U C00X H00X 119.4 . . ?
O00B C00Y C012 115.3(3) . . ?
O00B C00Y C01A 124.6(3) . . ?
C01A C00Y C012 120.1(3) . . ?
C00J C00Z H00Z 120.3 . . ?
C00T C00Z C00J 119.4(3) . . ?
C00T C00Z H00Z 120.3 . . ?
N00A C010 H010 118.5 . . ?
N00A C010 C018 123.0(3) . . ?
C018 C010 H010 118.5 . . ?
C00M C011 C00O 119.1(3) . . ?
C00M C011 H011 120.4 . . ?
C00O C011 H011 120.4 . . ?
C00V C012 C00Y 120.3(3) . . ?
C00V C012 H012 119.9 . . ?
C00Y C012 H012 119.9 . . ?
C00S C013 H013 120.2 . . ?
C019 C013 C00S 119.7(3) . . ?
C019 C013 H013 120.2 . . ?
C00F C014 H014 120.5 . . ?
C00W C014 C00F 119.0(3) . . ?
C00W C014 H014 120.5 . . ?
C00Q C015 H015 119.3 . . ?
C016 C015 C00Q 121.3(3) . . ?
C016 C015 H015 119.3 . . ?
C00I C016 H016 119.6 . . ?
C015 C016 C00I 120.8(3) . . ?
C015 C016 H016 119.6 . . ?
C00Q C017 H017 120.3 . . ?
C018 C017 C00Q 119.4(3) . . ?
C018 C017 H017 120.3 . . ?
C010 C018 H018 120.1 . . ?
C017 C018 C010 119.8(3) . . ?
C017 C018 H018 120.1 . . ?
C00L C019 H019 120.5 . . ?
C013 C019 C00L 119.1(3) . . ?
C013 C019 H019 120.5 . . ?
C00Y C01A H01A 120.2 . . ?
C00Y C01A C01B 119.5(3) . . ?
C01B C01A H01A 120.2 . . ?
C00N C01B C01A 119.6(4) . . ?
C00N C01B H01B 120.2 . . ?
C01A C01B H01B 120.2 . . ?
O006 C01C H01C 109.5 . . ?
O006 C01C H01D 109.5 . . ?
O006 C01C H01E 109.5 . . ?
H01C C01C H01D 109.5 . . ?
H01C C01C H01E 109.5 . . ?
H01D C01C H01E 109.5 . . ?
O00B C01D H01F 109.5 . . ?
O00B C01D H01G 109.5 . . ?
O00B C01D H01H 109.5 . . ?
H01F C01D H01G 109.5 . . ?
H01F C01D H01H 109.5 . . ?
H01G C01D H01H 109.5 . . ?

loop_
_geom_bond_atom_site_label_1
_geom_bond_atom_site_label_2
_geom_bond_distance
_geom_bond_site_symmetry_2
_geom_bond_publ_flag
Fe01 Cl02 2.4144(8) . ?
Fe01 Cl03 2.4171(9) . ?
Fe01 N007 2.329(3) . ?
Fe01 N008 2.270(3) . ?
Fe01 N009 2.184(3) . ?
Fe01 N00A 2.186(3) . ?
O004 C00D 1.367(4) . ?
O004 C00J 1.393(4) . ?
O005 C00F 1.348(4) . ?
O005 C00N 1.400(4) . ?
O006 C00M 1.364(4) . ?
O006 C01C 1.435(5) . ?
N007 C00C 1.361(4) . ?
N007 C00D 1.313(4) . ?
N008 C00E 1.352(4) . ?
N008 C00F 1.325(4) . ?
N009 C00G 1.359(4) . ?
N009 C00S 1.328(4) . ?
N00A C00H 1.363(4) . ?
N00A C010 1.324(4) . ?
O00B C00Y 1.358(4) . ?
O00B C01D 1.429(5) . ?
C00C C00G 1.436(4) . ?
C00C C00K 1.409(5) . ?
C00D C00R 1.417(4) . ?
C00E C00H 1.441(4) . ?
C00E C00I 1.405(4) . ?
C00F C014 1.408(4) . ?
C00G C00L 1.404(5) . ?
C00H C00Q 1.410(5) . ?
C00I C00W 1.411(5) . ?
C00I C016 1.433(5) . ?
C00J C00O 1.383(5) . ?
C00J C00Z 1.385(5) . ?
C00K C00P 1.402(5) . ?
C00K C00X 1.426(5) . ?
C00L C00U 1.433(5) . ?
C00L C019 1.407(5) . ?
C00M C00T 1.403(5) . ?
C00M C011 1.386(5) . ?
C00N C00V 1.374(5) . ?
C00N C01B 1.381(5) . ?
C00O H00O 0.9500 . ?
C00O C011 1.390(5) . ?
C00P H00P 0.9500 . ?
C00P C00R 1.364(5) . ?
C00Q C015 1.426(5) . ?
C00Q C017 1.407(5) . ?
C00R H00R 0.9500 . ?
C00S H00S 0.9500 . ?
C00S C013 1.399(5) . ?
C00T H00T 0.9500 . ?
C00T C00Z 1.382(5) . ?
C00U H00U 0.9500 . ?
C00U C00X 1.339(5) . ?
C00V H00V 0.9500 . ?
C00V C012 1.386(5) . ?
C00W H00W 0.9500 . ?
C00W C014 1.355(5) . ?
C00X H00X 0.9500 . ?
C00Y C012 1.389(5) . ?
C00Y C01A 1.385(5) . ?
C00Z H00Z 0.9500 . ?
C010 H010 0.9500 . ?
C010 C018 1.396(5) . ?
C011 H011 0.9500 . ?
C012 H012 0.9500 . ?
C013 H013 0.9500 . ?
C013 C019 1.365(6) . ?
C014 H014 0.9500 . ?
C015 H015 0.9500 . ?
C015 C016 1.353(5) . ?
C016 H016 0.9500 . ?
C017 H017 0.9500 . ?
C017 C018 1.360(6) . ?
C018 H018 0.9500 . ?
C019 H019 0.9500 . ?
C01A H01A 0.9500 . ?
C01A C01B 1.388(5) . ?
C01B H01B 0.9500 . ?
C01C H01C 0.9800 . ?
C01C H01D 0.9800 . ?
C01C H01E 0.9800 . ?
C01D H01F 0.9800 . ?
C01D H01G 0.9800 . ?
C01D H01H 0.9800 . ?

loop_
_geom_torsion_atom_site_label_1
_geom_torsion_atom_site_label_2
_geom_torsion_atom_site_label_3
_geom_torsion_atom_site_label_4
_geom_torsion
_geom_torsion_site_symmetry_1
_geom_torsion_site_symmetry_2
_geom_torsion_site_symmetry_3
_geom_torsion_site_symmetry_4
_geom_torsion_publ_flag
Fe01 N007 C00C C00G -3.8(3) . . . . ?
Fe01 N007 C00C C00K 174.5(2) . . . . ?
Fe01 N007 C00D O004 10.6(4) . . . . ?
Fe01 N007 C00D C00R -168.7(2) . . . . ?
Fe01 N008 C00E C00H -4.2(3) . . . . ?
Fe01 N008 C00E C00I 177.6(2) . . . . ?
Fe01 N008 C00F O005 5.3(4) . . . . ?
Fe01 N008 C00F C014 -174.4(2) . . . . ?
Fe01 N009 C00G C00C -6.5(3) . . . . ?
Fe01 N009 C00G C00L 175.8(2) . . . . ?
Fe01 N009 C00S C013 -172.6(2) . . . . ?
Fe01 N00A C00H C00E -2.8(3) . . . . ?
Fe01 N00A C00H C00Q 176.8(2) . . . . ?
Fe01 N00A C010 C018 -174.0(2) . . . . ?
O004 C00D C00R C00P 176.8(3) . . . . ?
O004 C00J C00O C011 -179.8(3) . . . . ?
O004 C00J C00Z C00T 180.0(3) . . . . ?
O005 C00F C014 C00W 178.4(3) . . . . ?
O005 C00N C00V C012 176.7(3) . . . . ?
O005 C00N C01B C01A -177.4(3) . . . . ?
O006 C00M C00T C00Z -179.2(3) . . . . ?
O006 C00M C011 C00O 179.3(3) . . . . ?
N007 C00C C00G N009 6.9(4) . . . . ?
N007 C00C C00G C00L -175.3(3) . . . . ?
N007 C00C C00K C00P -4.5(4) . . . . ?
N007 C00C C00K C00X 176.4(3) . . . . ?
N007 C00D C00R C00P -4.0(5) . . . . ?
N008 C00E C00H N00A 4.8(4) . . . . ?
N008 C00E C00H C00Q -174.8(3) . . . . ?
N008 C00E C00I C00W -3.1(4) . . . . ?
N008 C00E C00I C016 176.7(3) . . . . ?
N008 C00F C014 C00W -2.0(5) . . . . ?
N009 C00G C00L C00U 174.6(3) . . . . ?
N009 C00G C00L C019 -3.3(5) . . . . ?
N009 C00S C013 C019 -2.2(5) . . . . ?
N00A C00H C00Q C015 177.4(3) . . . . ?
N00A C00H C00Q C017 -3.1(5) . . . . ?
N00A C010 C018 C017 -1.3(5) . . . . ?
O00B C00Y C012 C00V 178.6(4) . . . . ?
O00B C00Y C01A C01B -179.4(4) . . . . ?
C00C N007 C00D O004 -178.3(2) . . . . ?
C00C N007 C00D C00R 2.5(4) . . . . ?
C00C C00G C00L C00U -3.1(4) . . . . ?
C00C C00G C00L C019 179.1(3) . . . . ?
C00C C00K C00P C00R 2.8(4) . . . . ?
C00C C00K C00X C00U 0.9(5) . . . . ?
C00D O004 C00J C00O -83.2(4) . . . . ?
C00D O004 C00J C00Z 97.0(4) . . . . ?
C00D N007 C00C C00G -176.5(3) . . . . ?
C00D N007 C00C C00K 1.9(4) . . . . ?
C00E N008 C00F O005 -179.4(2) . . . . ?
C00E N008 C00F C014 0.9(4) . . . . ?
C00E C00H C00Q C015 -3.0(4) . . . . ?
C00E C00H C00Q C017 176.5(3) . . . . ?
C00E C00I C00W C014 1.9(4) . . . . ?
C00E C00I C016 C015 -0.9(5) . . . . ?
C00F O005 C00N C00V 115.6(3) . . . . ?
C00F O005 C00N C01B -67.4(4) . . . . ?
C00F N008 C00E C00H 179.8(3) . . . . ?
C00F N008 C00E C00I 1.6(4) . . . . ?
C00G N009 C00S C013 1.7(5) . . . . ?
C00G C00C C00K C00P 173.8(3) . . . . ?
C00G C00C C00K C00X -5.3(4) . . . . ?
C00G C00L C00U C00X -1.3(5) . . . . ?
C00G C00L C019 C013 2.7(5) . . . . ?
C00H N00A C010 C018 -0.9(5) . . . . ?
C00H C00E C00I C00W 178.8(3) . . . . ?
C00H C00E C00I C016 -1.5(4) . . . . ?
C00H C00Q C015 C016 0.6(5) . . . . ?
C00H C00Q C017 C018 0.8(5) . . . . ?
C00I C00E C00H N00A -177.0(3) . . . . ?
C00I C00E C00H C00Q 3.4(4) . . . . ?
C00I C00W C014 C00F 0.4(5) . . . . ?
C00J O004 C00D N007 -178.9(3) . . . . ?
C00J O004 C00D C00R 0.3(4) . . . . ?
C00J C00O C011 C00M -0.1(5) . . . . ?
C00K C00C C00G N009 -171.5(3) . . . . ?
C00K C00C C00G C00L 6.3(4) . . . . ?
C00K C00P C00R C00D 1.1(5) . . . . ?
C00L C00U C00X C00K 2.4(5) . . . . ?
C00M C00T C00Z C00J -0.3(5) . . . . ?
C00N O005 C00F N008 173.1(3) . . . . ?
C00N O005 C00F C014 -7.3(5) . . . . ?
C00N C00V C012 C00Y 1.2(5) . . . . ?
C00O C00J C00Z C00T 0.2(5) . . . . ?
C00P C00K C00X C00U -178.1(3) . . . . ?
C00Q C015 C016 C00I 1.3(5) . . . . ?
C00Q C017 C018 C010 1.3(5) . . . . ?
C00S N009 C00G C00C 178.8(3) . . . . ?
C00S N009 C00G C00L 1.1(4) . . . . ?
C00S C013 C019 C00L -0.1(5) . . . . ?
C00T C00M C011 C00O 0.0(5) . . . . ?
C00U C00L C019 C013 -175.1(3) . . . . ?
C00V C00N C01B C01A -0.5(6) . . . . ?
C00W C00I C016 C015 178.8(3) . . . . ?
C00X C00K C00P C00R -178.1(3) . . . . ?
C00Y C01A C01B C00N 0.4(6) . . . . ?
C00Z C00J C00O C011 -0.1(5) . . . . ?
C010 N00A C00H C00E -176.4(3) . . . . ?
C010 N00A C00H C00Q 3.1(4) . . . . ?
C011 C00M C00T C00Z 0.1(5) . . . . ?
C012 C00Y C01A C01B 0.5(6) . . . . ?
C015 C00Q C017 C018 -179.8(3) . . . . ?
C016 C00I C00W C014 -177.8(3) . . . . ?
C017 C00Q C015 C016 -178.8(3) . . . . ?
C019 C00L C00U C00X 176.4(3) . . . . ?
C01A C00Y C012 C00V -1.3(6) . . . . ?
C01B C00N C00V C012 -0.3(5) . . . . ?
C01C O006 C00M C00T 176.7(4) . . . . ?
C01C O006 C00M C011 -2.6(5) . . . . ?
C01D O00B C00Y C012 -172.4(4) . . . . ?
C01D O00B C00Y C01A 7.4(7) . . . . ?
